data_4339790
loop_
_publ_author_name
'Au-Yeung, Ho Yu'
'Lam, Chung Hei'
'Lam, Chi-Keung'
'Wong, Wai-Yeung'
'Lee, Hung Kay'

_publ_section_title
;
 Unusual iron(II) and cobalt(II) complexes derived from monodentate
 arylamido ligands.
;
_journal_issue 19
_journal_name_full 'Inorganic chemistry'
_journal_page_first 7695
_journal_page_last 7697
_journal_paper_doi 10.1021/ic700850e
_journal_volume 46
_journal_year 2007
_chemical_formula_sum 'C17 H34 Cl Fe N3 Si'
_chemical_formula_weight 399.86
_chemical_name_systematic
; 
 ? 
;
_space_group_IT_number 14
_symmetry_cell_setting monoclinic
_symmetry_space_group_name_Hall '-P 2yn'
_symmetry_space_group_name_H-M 'P 1 21/n 1'
_atom_sites_solution_hydrogens geom
_atom_sites_solution_primary direct
_atom_sites_solution_secondary difmap
_audit_creation_method SHELXL-97
_cell_angle_alpha 90.00
_cell_angle_beta 99.0960(10)
_cell_angle_gamma 90.00
_cell_formula_units_Z 4
_cell_length_a 7.8338(4)
_cell_length_b 20.8616(11)
_cell_length_c 13.6471(7)
_cell_measurement_temperature 273(2)
_cell_volume 2202.2(2)
_computing_cell_refinement 'SAINT (Bruker, 2002)'
_computing_data_collection 'SMART (Bruker, 2002)'
_computing_data_reduction 'SAINT (Bruker, 2002)'
_computing_molecular_graphics 'SHELXTL Vers. 6.10 (Sheldrick, 2000)'
_computing_publication_material 'SHELXS-97 (Sheldrick, 1997)'
_computing_structure_refinement 'SHELXL-97 (Sheldrick, 1997)'
_computing_structure_solution 'SHELXS-97 (Sheldrick, 1997)'
_diffrn_ambient_temperature 273(2)
_diffrn_measured_fraction_theta_full 0.996
_diffrn_measured_fraction_theta_max 0.996
_diffrn_measurement_device_type 'Bruker Smart 1K CCD diffractometer'
_diffrn_measurement_method 'phi and omega scan'
_diffrn_radiation_monochromator graphite
_diffrn_radiation_source 'fine-focus sealed tube'
_diffrn_radiation_type MoK\a
_diffrn_radiation_wavelength 0.71073
_diffrn_reflns_av_R_equivalents 0.0182
_diffrn_reflns_av_sigmaI/netI 0.0190
_diffrn_reflns_limit_h_max 9
_diffrn_reflns_limit_h_min -7
_diffrn_reflns_limit_k_max 25
_diffrn_reflns_limit_k_min -22
_diffrn_reflns_limit_l_max 16
_diffrn_reflns_limit_l_min -16
_diffrn_reflns_number 11698
_diffrn_reflns_theta_full 26.00
_diffrn_reflns_theta_max 26.00
_diffrn_reflns_theta_min 1.95
_diffrn_standards_decay_% 0
_diffrn_standards_interval_count 0
_diffrn_standards_interval_time 0
_diffrn_standards_number 0
_exptl_absorpt_coefficient_mu 0.863
_exptl_absorpt_correction_T_max 1.0000
_exptl_absorpt_correction_T_min 0.8486
_exptl_absorpt_correction_type multi-scan
_exptl_absorpt_process_details 'SADABS (Bruker, 2002)'
_exptl_crystal_colour pale-yellow
_exptl_crystal_density_diffrn 1.206
_exptl_crystal_density_method 'not measured'
_exptl_crystal_description block
_exptl_crystal_F_000 856
_exptl_crystal_size_max 0.32
_exptl_crystal_size_mid 0.26
_exptl_crystal_size_min 0.24
_refine_diff_density_max 0.624
_refine_diff_density_min -0.392
_refine_diff_density_rms 0.052
_refine_ls_extinction_method none
_refine_ls_goodness_of_fit_ref 1.040
_refine_ls_hydrogen_treatment constr
_refine_ls_matrix_type full
_refine_ls_number_parameters 208
_refine_ls_number_reflns 4319
_refine_ls_number_restraints 0
_refine_ls_restrained_S_all 1.040
_refine_ls_R_factor_all 0.0435
_refine_ls_R_factor_gt 0.0370
_refine_ls_shift/su_max 0.001
_refine_ls_shift/su_mean 0.000
_refine_ls_structure_factor_coef Fsqd
_refine_ls_weighting_details 'calc w=1/[\s^2^(Fo^2^)+(0.0572P)^2^+1.0534P] where P=(Fo^2^+2Fc^2^)/3'
_refine_ls_weighting_scheme calc
_refine_ls_wR_factor_gt 0.1023
_refine_ls_wR_factor_ref 0.1077
_reflns_number_gt 3713
_reflns_number_total 4319
_reflns_threshold_expression >2sigma(I)
_cod_data_source_file ic700850e-file003.cif
_cod_data_source_block ahy94a
_cod_depositor_comments
;
The following automatic conversions were performed:

'_symmetry_cell_setting' value 'Monoclinic' changed to 'monoclinic'
according to
/usr/data/users/saulius/automatic-downloads/retrospective/ACS/lib/dictionaries/cif_core.dic
dictionary named 'cif_core.dic' version 2.4.2 from 2011-04-26.

Automatic conversion script
Id: cif_fix_values 2281 2013-09-26 08:29:07Z andrius 
;
_cod_original_sg_symbol_H-M P2(1)/n
_cod_database_code 4339790

loop_
_symmetry_equiv_pos_as_xyz
'x, y, z'
'-x+1/2, y+1/2, -z+1/2'
'-x, -y, -z'
'x-1/2, -y-1/2, z-1/2'

loop_
_atom_site_label
_atom_site_type_symbol
_atom_site_fract_x
_atom_site_fract_y
_atom_site_fract_z
_atom_site_U_iso_or_equiv
_atom_site_adp_type
_atom_site_occupancy
_atom_site_symmetry_multiplicity
_atom_site_calc_flag
_atom_site_refinement_flags
Fe1 Fe 0.92362(4) 0.095785(14) 0.28572(2) 0.04139(12) Uani 1 1 d .
Cl1 Cl 0.73588(9) 0.03370(3) 0.35690(6) 0.0699(2) Uani 1 1 d .
Si1 Si 0.75339(10) 0.11422(3) 0.06044(5) 0.05112(18) Uani 1 1 d .
N1 N 0.8567(2) 0.14857(8) 0.16823(13) 0.0427(4) Uani 1 1 d .
N2 N 1.1595(3) 0.03629(11) 0.29676(16) 0.0593(5) Uani 1 1 d .
N3 N 1.0715(3) 0.14248(10) 0.41482(15) 0.0617(6) Uani 1 1 d .
C1 C 0.8596(3) 0.21599(10) 0.18382(15) 0.0453(5) Uani 1 1 d .
C2 C 0.7372(4) 0.24534(12) 0.23534(18) 0.0564(6) Uani 1 1 d .
C3 C 0.7472(5) 0.31111(15) 0.2539(2) 0.0820(10) Uani 1 1 d .
H3A H 0.6668 0.3300 0.2882 0.098 Uiso 1 1 calc R
C4 C 0.8713(7) 0.34830(15) 0.2234(3) 0.1010(14) Uani 1 1 d .
H4A H 0.8747 0.3921 0.2359 0.121 Uiso 1 1 calc R
C5 C 0.9906(5) 0.32059(16) 0.1741(3) 0.0887(12) Uani 1 1 d .
H5A H 1.0760 0.3461 0.1539 0.106 Uiso 1 1 calc R
C6 C 0.9886(4) 0.25456(13) 0.1529(2) 0.0614(7) Uani 1 1 d .
C7 C 1.1287(4) 0.22669(18) 0.1026(3) 0.0875(10) Uani 1 1 d .
H7A H 1.2035 0.2604 0.0870 0.131 Uiso 1 1 calc R
H7B H 1.0778 0.2056 0.0425 0.131 Uiso 1 1 calc R
H7C H 1.1944 0.1963 0.1459 0.131 Uiso 1 1 calc R
C8 C 0.5985(4) 0.20707(16) 0.2727(2) 0.0730(8) Uani 1 1 d .
H8A H 0.5281 0.2351 0.3053 0.110 Uiso 1 1 calc R
H8B H 0.6508 0.1753 0.3188 0.110 Uiso 1 1 calc R
H8C H 0.5280 0.1863 0.2179 0.110 Uiso 1 1 calc R
C9 C 0.8571(5) 0.13009(17) -0.0526(2) 0.0844(10) Uani 1 1 d .
H9A H 0.9758 0.1168 -0.0400 0.127 Uiso 1 1 calc R
H9B H 0.8513 0.1751 -0.0675 0.127 Uiso 1 1 calc R
H9C H 0.7970 0.1065 -0.1079 0.127 Uiso 1 1 calc R
C10 C 0.5232(4) 0.14122(16) 0.0269(2) 0.0735(8) Uani 1 1 d .
H10A H 0.4632 0.1341 0.0821 0.110 Uiso 1 1 calc R
H10B H 0.4680 0.1173 -0.0294 0.110 Uiso 1 1 calc R
H10C H 0.5206 0.1861 0.0109 0.110 Uiso 1 1 calc R
C11 C 0.7528(5) 0.02543(13) 0.0779(2) 0.0821(9) Uani 1 1 d .
H11A H 0.7008 0.0152 0.1351 0.123 Uiso 1 1 calc R
H11B H 0.8695 0.0097 0.0873 0.123 Uiso 1 1 calc R
H11C H 0.6878 0.0057 0.0203 0.123 Uiso 1 1 calc R
C12 C 1.2465(4) 0.04207(18) 0.2093(2) 0.0824(9) Uani 1 1 d .
H12A H 1.3476 0.0154 0.2178 0.124 Uiso 1 1 calc R
H12B H 1.2796 0.0859 0.2017 0.124 Uiso 1 1 calc R
H12C H 1.1690 0.0287 0.1512 0.124 Uiso 1 1 calc R
C13 C 1.1165(5) -0.03153(16) 0.3087(3) 0.1035(14) Uani 1 1 d .
H13A H 1.2197 -0.0569 0.3133 0.155 Uiso 1 1 calc R
H13B H 1.0352 -0.0452 0.2524 0.155 Uiso 1 1 calc R
H13C H 1.0666 -0.0367 0.3680 0.155 Uiso 1 1 calc R
C14 C 1.2780(4) 0.0621(3) 0.3869(3) 0.1111(15) Uani 1 1 d .
H14A H 1.3464 0.0271 0.4191 0.133 Uiso 1 1 calc R
H14B H 1.3569 0.0928 0.3650 0.133 Uiso 1 1 calc R
C15 C 1.1865(6) 0.09268(19) 0.4583(3) 0.1021(14) Uani 1 1 d .
H15A H 1.1203 0.0606 0.4875 0.123 Uiso 1 1 calc R
H15B H 1.2698 0.1109 0.5111 0.123 Uiso 1 1 calc R
C16 C 1.1582(5) 0.20189(15) 0.3920(2) 0.0819(9) Uani 1 1 d .
H16A H 1.2201 0.2197 0.4521 0.123 Uiso 1 1 calc R
H16B H 1.0734 0.2321 0.3618 0.123 Uiso 1 1 calc R
H16C H 1.2376 0.1926 0.3470 0.123 Uiso 1 1 calc R
C17 C 0.9601(6) 0.1605(2) 0.4907(3) 0.1045(13) Uani 1 1 d .
H17A H 1.0298 0.1809 0.5461 0.157 Uiso 1 1 calc R
H17B H 0.9079 0.1227 0.5129 0.157 Uiso 1 1 calc R
H17C H 0.8712 0.1895 0.4615 0.157 Uiso 1 1 calc R

loop_
_atom_site_aniso_label
_atom_site_aniso_U_11
_atom_site_aniso_U_22
_atom_site_aniso_U_33
_atom_site_aniso_U_23
_atom_site_aniso_U_13
_atom_site_aniso_U_12
Fe1 0.04229(19) 0.03822(18) 0.04364(19) 0.00556(12) 0.00677(13) -0.00069(12)
Cl1 0.0552(4) 0.0689(4) 0.0878(5) 0.0264(4) 0.0182(3) -0.0078(3)
Si1 0.0632(4) 0.0433(3) 0.0453(3) -0.0012(3) 0.0038(3) 0.0027(3)
N1 0.0467(10) 0.0366(9) 0.0439(9) 0.0032(7) 0.0043(8) 0.0004(7)
N2 0.0563(12) 0.0681(14) 0.0561(12) 0.0099(10) 0.0165(10) 0.0200(10)
N3 0.0811(16) 0.0507(12) 0.0486(11) 0.0021(9) -0.0042(10) -0.0060(10)
C1 0.0499(13) 0.0380(11) 0.0438(11) 0.0052(9) -0.0062(9) -0.0006(9)
C2 0.0675(16) 0.0491(13) 0.0474(12) -0.0038(10) -0.0066(11) 0.0121(11)
C3 0.116(3) 0.0531(17) 0.0672(17) -0.0118(14) -0.0149(17) 0.0247(17)
C4 0.158(4) 0.0405(16) 0.087(2) -0.0031(16) -0.036(2) -0.001(2)
C5 0.112(3) 0.0565(18) 0.083(2) 0.0212(16) -0.030(2) -0.0352(18)
C6 0.0649(16) 0.0543(14) 0.0585(14) 0.0170(11) -0.0100(12) -0.0146(12)
C7 0.0657(19) 0.104(3) 0.094(2) 0.030(2) 0.0173(17) -0.0208(18)
C8 0.0649(18) 0.085(2) 0.0713(18) -0.0043(15) 0.0177(14) 0.0176(15)
C9 0.113(3) 0.090(2) 0.0553(16) -0.0076(15) 0.0276(17) 0.008(2)
C10 0.0674(18) 0.083(2) 0.0633(17) 0.0008(14) -0.0092(13) 0.0022(15)
C11 0.115(3) 0.0465(15) 0.0771(19) -0.0065(13) -0.0087(18) -0.0071(15)
C12 0.077(2) 0.100(2) 0.079(2) 0.0107(17) 0.0385(17) 0.0214(18)
C13 0.117(3) 0.068(2) 0.138(3) 0.039(2) 0.058(3) 0.043(2)
C14 0.060(2) 0.192(5) 0.076(2) 0.003(3) -0.0047(16) 0.053(3)
C15 0.120(3) 0.092(3) 0.078(2) -0.0042(18) -0.033(2) 0.024(2)
C16 0.092(2) 0.0702(19) 0.0747(19) 0.0011(15) -0.0135(17) -0.0264(17)
C17 0.146(4) 0.108(3) 0.0626(19) -0.0207(19) 0.027(2) -0.014(3)

loop_
_atom_type_symbol
_atom_type_description
_atom_type_scat_dispersion_real
_atom_type_scat_dispersion_imag
_atom_type_scat_source
C C 0.0033 0.0016 'International Tables Vol C Tables 4.2.6.8 and 6.1.1.4'
H H 0.0000 0.0000 'International Tables Vol C Tables 4.2.6.8 and 6.1.1.4'
N N 0.0061 0.0033 'International Tables Vol C Tables 4.2.6.8 and 6.1.1.4'
Si Si 0.0817 0.0704 'International Tables Vol C Tables 4.2.6.8 and 6.1.1.4'
Cl Cl 0.1484 0.1585 'International Tables Vol C Tables 4.2.6.8 and 6.1.1.4'
Fe Fe 0.3463 0.8444 'International Tables Vol C Tables 4.2.6.8 and 6.1.1.4'

loop_
_geom_angle_atom_site_label_1
_geom_angle_atom_site_label_2
_geom_angle_atom_site_label_3
_geom_angle
N1 Fe1 N3 116.90(8)
N1 Fe1 N2 119.14(8)
N3 Fe1 N2 82.19(9)
N1 Fe1 Cl1 124.19(6)
N3 Fe1 Cl1 101.83(6)
N2 Fe1 Cl1 103.87(6)
N1 Si1 C11 108.34(12)
N1 Si1 C10 112.81(12)
C11 Si1 C10 107.90(16)
N1 Si1 C9 114.97(13)
C11 Si1 C9 106.80(16)
C10 Si1 C9 105.67(16)
C1 N1 Si1 122.32(14)
C1 N1 Fe1 116.11(13)
Si1 N1 Fe1 119.85(10)
C13 N2 C12 108.2(3)
C13 N2 C14 112.0(3)
C12 N2 C14 109.1(3)
C13 N2 Fe1 110.13(19)
C12 N2 Fe1 112.84(17)
C14 N2 Fe1 104.69(18)
C15 N3 C16 114.6(3)
C15 N3 C17 106.9(3)
C16 N3 C17 105.8(3)
C15 N3 Fe1 103.23(19)
C16 N3 Fe1 114.18(17)
C17 N3 Fe1 112.1(2)
C6 C1 C2 118.5(2)
C6 C1 N1 121.1(2)
C2 C1 N1 120.4(2)
C3 C2 C1 119.5(3)
C3 C2 C8 119.0(3)
C1 C2 C8 121.5(2)
C4 C3 C2 121.8(3)
C4 C3 H3A 119.1
C2 C3 H3A 119.1
C3 C4 C5 119.2(3)
C3 C4 H4A 120.4
C5 C4 H4A 120.4
C4 C5 C6 122.0(3)
C4 C5 H5A 119.0
C6 C5 H5A 119.0
C5 C6 C1 118.9(3)
C5 C6 C7 119.2(3)
C1 C6 C7 121.8(2)
C6 C7 H7A 109.5
C6 C7 H7B 109.5
H7A C7 H7B 109.5
C6 C7 H7C 109.5
H7A C7 H7C 109.5
H7B C7 H7C 109.5
C2 C8 H8A 109.5
C2 C8 H8B 109.5
H8A C8 H8B 109.5
C2 C8 H8C 109.5
H8A C8 H8C 109.5
H8B C8 H8C 109.5
Si1 C9 H9A 109.5
Si1 C9 H9B 109.5
H9A C9 H9B 109.5
Si1 C9 H9C 109.5
H9A C9 H9C 109.5
H9B C9 H9C 109.5
Si1 C10 H10A 109.5
Si1 C10 H10B 109.5
H10A C10 H10B 109.5
Si1 C10 H10C 109.5
H10A C10 H10C 109.5
H10B C10 H10C 109.5
Si1 C11 H11A 109.5
Si1 C11 H11B 109.5
H11A C11 H11B 109.5
Si1 C11 H11C 109.5
H11A C11 H11C 109.5
H11B C11 H11C 109.5
N2 C12 H12A 109.5
N2 C12 H12B 109.5
H12A C12 H12B 109.5
N2 C12 H12C 109.5
H12A C12 H12C 109.5
H12B C12 H12C 109.5
N2 C13 H13A 109.5
N2 C13 H13B 109.5
H13A C13 H13B 109.5
N2 C13 H13C 109.5
H13A C13 H13C 109.5
H13B C13 H13C 109.5
C15 C14 N2 113.5(3)
C15 C14 H14A 108.9
N2 C14 H14A 108.9
C15 C14 H14B 108.9
N2 C14 H14B 108.9
H14A C14 H14B 107.7
N3 C15 C14 112.6(3)
N3 C15 H15A 109.1
C14 C15 H15A 109.1
N3 C15 H15B 109.1
C14 C15 H15B 109.1
H15A C15 H15B 107.8
N3 C16 H16A 109.5
N3 C16 H16B 109.5
H16A C16 H16B 109.5
N3 C16 H16C 109.5
H16A C16 H16C 109.5
H16B C16 H16C 109.5
N3 C17 H17A 109.5
N3 C17 H17B 109.5
H17A C17 H17B 109.5
N3 C17 H17C 109.5
H17A C17 H17C 109.5
H17B C17 H17C 109.5

loop_
_geom_bond_atom_site_label_1
_geom_bond_atom_site_label_2
_geom_bond_distance
Fe1 N1 1.9475(17)
Fe1 N3 2.179(2)
Fe1 N2 2.211(2)
Fe1 Cl1 2.2882(7)
Si1 N1 1.7192(18)
Si1 C11 1.868(3)
Si1 C10 1.875(3)
Si1 C9 1.883(3)
N1 C1 1.422(3)
N2 C13 1.469(4)
N2 C12 1.470(3)
N2 C14 1.517(4)
N3 C15 1.440(4)
N3 C16 1.470(4)
N3 C17 1.504(4)
C1 C6 1.408(3)
C1 C2 1.415(3)
C2 C3 1.395(4)
C2 C8 1.501(4)
C3 C4 1.360(6)
C3 H3A 0.9300
C4 C5 1.363(6)
C4 H4A 0.9300
C5 C6 1.407(4)
C5 H5A 0.9300
C6 C7 1.501(5)
C7 H7A 0.9600
C7 H7B 0.9600
C7 H7C 0.9600
C8 H8A 0.9600
C8 H8B 0.9600
C8 H8C 0.9600
C9 H9A 0.9600
C9 H9B 0.9600
C9 H9C 0.9600
C10 H10A 0.9600
C10 H10B 0.9600
C10 H10C 0.9600
C11 H11A 0.9600
C11 H11B 0.9600
C11 H11C 0.9600
C12 H12A 0.9600
C12 H12B 0.9600
C12 H12C 0.9600
C13 H13A 0.9600
C13 H13B 0.9600
C13 H13C 0.9600
C14 C15 1.447(5)
C14 H14A 0.9700
C14 H14B 0.9700
C15 H15A 0.9700
C15 H15B 0.9700
C16 H16A 0.9600
C16 H16B 0.9600
C16 H16C 0.9600
C17 H17A 0.9600
C17 H17B 0.9600
C17 H17C 0.9600
